data_4116508
loop_
_publ_author_name
'Masaki Kawano'
'Tomokatsu Sano'
'Jiro Abe'
'Yuji Ohashi'

_publ_section_title
;
 The First in Situ Direct Observation of the Light-Induced Radical Pair
 from a Hexaarylbiimidazolyl Derivative by X-ray Crystallography
;
_journal_name_full 'Journal of the American Chemical Society'
_journal_page_first 8106
_journal_page_last 8107
_journal_paper_doi 10.1021/ja9903173
_journal_volume 121
_journal_year 1999
_chemical_formula_sum 'C42 H28 Cl2 N4'
_chemical_formula_weight 659.58
_chemical_name_common o-Cl-HABI
_chemical_name_systematic
; 
 ? 
;
_space_group_IT_number 61
_symmetry_cell_setting orthorhombic
_symmetry_space_group_name_Hall '-P 2ac 2ab'
_symmetry_space_group_name_H-M 'P b c a'
_atom_sites_solution_hydrogens geom
_atom_sites_solution_primary direct
_atom_sites_solution_secondary difmap
_audit_creation_method SHELXL-97
_cell_angle_alpha 90.00
_cell_angle_beta 90.00
_cell_angle_gamma 90.00
_cell_formula_units_Z 16
_cell_length_a 16.7314(2)
_cell_length_b 17.3877(3)
_cell_length_c 46.0307(6)
_cell_measurement_reflns_used 8192
_cell_measurement_temperature 103(2)
_cell_measurement_theta_max 20.0
_cell_measurement_theta_min 2.0
_cell_volume 13391.3(3)
_computing_cell_refinement 'Siemens SAINT'
_computing_data_collection 'Siemens SMART'
_computing_data_reduction 'Siemens SAINT & SADABS'
_computing_molecular_graphics 'Siemens XP'
_computing_publication_material 'Siemens SHELXTL'
_computing_structure_refinement 'SHELXL-97 (Sheldrick, 1997)'
_computing_structure_solution 'SHELXS-97 (Sheldrick, 1990)'
_diffrn_ambient_temperature 103(2)
_diffrn_measured_fraction_theta_full 0.995
_diffrn_measured_fraction_theta_max 0.995
_diffrn_measurement_device_type 'Siemens SMART CCD area detector system'
_diffrn_measurement_method 'omega scan'
_diffrn_radiation_monochromator graphite
_diffrn_radiation_source 'rotating anode'
_diffrn_radiation_type MoK\a
_diffrn_radiation_wavelength 0.71073
_diffrn_reflns_av_R_equivalents 0.0413
_diffrn_reflns_av_sigmaI/netI 0.0323
_diffrn_reflns_limit_h_max 23
_diffrn_reflns_limit_h_min -23
_diffrn_reflns_limit_k_max 24
_diffrn_reflns_limit_k_min -24
_diffrn_reflns_limit_l_max 64
_diffrn_reflns_limit_l_min -48
_diffrn_reflns_number 123308
_diffrn_reflns_theta_full 30.00
_diffrn_reflns_theta_max 30.00
_diffrn_reflns_theta_min 1.50
_diffrn_standards_decay_% none
_exptl_absorpt_coefficient_mu 0.231
_exptl_absorpt_correction_type none
_exptl_crystal_colour pale-yellow
_exptl_crystal_density_diffrn 1.309
_exptl_crystal_description plate
_exptl_crystal_F_000 5472
_exptl_crystal_size_max 0.32
_exptl_crystal_size_mid 0.30
_exptl_crystal_size_min 0.08
_refine_diff_density_max 0.338
_refine_diff_density_min -0.328
_refine_diff_density_rms 0.053
_refine_ls_extinction_method none
_refine_ls_goodness_of_fit_ref 1.005
_refine_ls_hydrogen_treatment ride
_refine_ls_matrix_type full
_refine_ls_number_parameters 865
_refine_ls_number_reflns 19426
_refine_ls_number_restraints 0
_refine_ls_restrained_S_all 1.005
_refine_ls_R_factor_all 0.0622
_refine_ls_R_factor_gt 0.0409
_refine_ls_shift/su_max 0.031
_refine_ls_shift/su_mean 0.001
_refine_ls_structure_factor_coef Fsqd
_refine_ls_weighting_details 'calc w=1/[\s^2^(Fo^2^)+(0.0516P)^2^+4.2231P] where P=(Fo^2^+2Fc^2^)/3'
_refine_ls_weighting_scheme calc
_refine_ls_wR_factor_gt 0.0924
_refine_ls_wR_factor_ref 0.1010
_reflns_number_gt 14796
_reflns_number_total 19426
_reflns_threshold_expression >2sigma(I)
_cod_data_source_file ja9903173_1.cif
_cod_data_source_block GS
_cod_database_code 4116508

loop_
_symmetry_equiv_pos_as_xyz
'x, y, z'
'-x+1/2, -y, z+1/2'
'-x, y+1/2, -z+1/2'
'x+1/2, -y+1/2, -z'
'-x, -y, -z'
'x-1/2, y, -z-1/2'
'x, -y-1/2, z-1/2'
'-x-1/2, y-1/2, z'

loop_
_atom_site_label
_atom_site_type_symbol
_atom_site_fract_x
_atom_site_fract_y
_atom_site_fract_z
_atom_site_U_iso_or_equiv
_atom_site_adp_type
_atom_site_occupancy
_atom_site_symmetry_multiplicity
_atom_site_calc_flag
_atom_site_refinement_flags
Cl1A Cl 0.679971(18) 0.340480(19) 0.184751(8) 0.02121(7) Uani 1 1 d .
Cl2A Cl 0.34264(2) 0.427789(19) 0.204725(8) 0.02297(7) Uani 1 1 d .
N1A N 0.57850(6) 0.47678(6) 0.23663(2) 0.0163(2) Uani 1 1 d .
N2A N 0.51099(6) 0.36755(6) 0.22964(2) 0.01288(19) Uani 1 1 d .
N3A N 0.52397(6) 0.23296(6) 0.22280(2) 0.01293(19) Uani 1 1 d .
N4A N 0.46897(6) 0.30781(6) 0.18423(2) 0.01279(19) Uani 1 1 d .
C1A C 0.54900(7) 0.42961(7) 0.21691(3) 0.0143(2) Uani 1 1 d .
C2A C 0.56043(7) 0.44484(7) 0.26356(3) 0.0147(2) Uani 1 1 d .
C3A C 0.51861(7) 0.37712(7) 0.25977(3) 0.0139(2) Uani 1 1 d .
C4A C 0.47276(7) 0.29947(7) 0.21602(3) 0.0124(2) Uani 1 1 d .
C5A C 0.54539(7) 0.20402(7) 0.19818(3) 0.0124(2) Uani 1 1 d .
C6A C 0.50798(7) 0.25012(7) 0.17363(3) 0.0124(2) Uani 1 1 d .
C11A C 0.56034(7) 0.44600(7) 0.18532(3) 0.0156(2) Uani 1 1 d .
C12A C 0.62169(7) 0.41250(7) 0.16907(3) 0.0166(2) Uani 1 1 d .
C13A C 0.63906(9) 0.43542(9) 0.14075(3) 0.0234(3) Uani 1 1 d .
H13A H 0.6808 0.4112 0.1302 0.028 Uiso 1 1 calc R
C14A C 0.59459(9) 0.49422(9) 0.12816(3) 0.0264(3) Uani 1 1 d .
H14A H 0.6062 0.5108 0.1090 0.032 Uiso 1 1 calc R
C15A C 0.53308(9) 0.52867(8) 0.14381(3) 0.0254(3) Uani 1 1 d .
H15A H 0.5026 0.5688 0.1352 0.030 Uiso 1 1 calc R
C16A C 0.51601(8) 0.50466(8) 0.17202(3) 0.0213(3) Uani 1 1 d .
H16A H 0.4736 0.5284 0.1824 0.026 Uiso 1 1 calc R
C21A C 0.59111(8) 0.48063(7) 0.29055(3) 0.0174(2) Uani 1 1 d .
C22A C 0.64656(9) 0.54035(8) 0.28820(3) 0.0260(3) Uani 1 1 d .
H22A H 0.6624 0.5578 0.2695 0.031 Uiso 1 1 calc R
C23A C 0.67909(10) 0.57488(9) 0.31298(4) 0.0332(4) Uani 1 1 d .
H23A H 0.7159 0.6162 0.3110 0.040 Uiso 1 1 calc R
C24A C 0.65781(10) 0.54905(9) 0.34049(4) 0.0292(3) Uani 1 1 d .
H24A H 0.6806 0.5718 0.3573 0.035 Uiso 1 1 calc R
C25A C 0.60306(10) 0.48975(10) 0.34309(3) 0.0311(3) Uani 1 1 d .
H25A H 0.5885 0.4717 0.3618 0.037 Uiso 1 1 calc R
C26A C 0.56893(10) 0.45618(9) 0.31844(3) 0.0279(3) Uani 1 1 d .
H26A H 0.5304 0.4165 0.3206 0.033 Uiso 1 1 calc R
C31A C 0.48843(7) 0.32104(7) 0.28156(3) 0.0143(2) Uani 1 1 d .
C32A C 0.41465(8) 0.33254(8) 0.29523(3) 0.0200(3) Uani 1 1 d .
H32A H 0.3836 0.3767 0.2907 0.024 Uiso 1 1 calc R
C33A C 0.38670(8) 0.27940(9) 0.31541(3) 0.0247(3) Uani 1 1 d .
H33A H 0.3366 0.2875 0.3246 0.030 Uiso 1 1 calc R
C34A C 0.43149(8) 0.21453(8) 0.32221(3) 0.0222(3) Uani 1 1 d .
H34A H 0.4112 0.1774 0.3354 0.027 Uiso 1 1 calc R
C35A C 0.50645(9) 0.20440(8) 0.30949(3) 0.0218(3) Uani 1 1 d .
H35A H 0.5383 0.1612 0.3146 0.026 Uiso 1 1 calc R
C36A C 0.53466(8) 0.25749(8) 0.28929(3) 0.0182(2) Uani 1 1 d .
H36A H 0.5858 0.2504 0.2807 0.022 Uiso 1 1 calc R
C41A C 0.38724(7) 0.28703(7) 0.22740(3) 0.0144(2) Uani 1 1 d .
C42A C 0.32654(7) 0.34180(8) 0.22355(3) 0.0170(2) Uani 1 1 d .
C43A C 0.24987(8) 0.33034(9) 0.23483(3) 0.0226(3) Uani 1 1 d .
H43A H 0.2098 0.3685 0.2324 0.027 Uiso 1 1 calc R
C44A C 0.23269(8) 0.26245(9) 0.24963(3) 0.0242(3) Uani 1 1 d .
H44A H 0.1807 0.2542 0.2573 0.029 Uiso 1 1 calc R
C45A C 0.29142(8) 0.20683(9) 0.25320(3) 0.0223(3) Uani 1 1 d .
H45A H 0.2794 0.1603 0.2631 0.027 Uiso 1 1 calc R
C46A C 0.36816(8) 0.21934(8) 0.24224(3) 0.0177(2) Uani 1 1 d .
H46A H 0.4081 0.1812 0.2449 0.021 Uiso 1 1 calc R
C51A C 0.60369(7) 0.13979(7) 0.19747(3) 0.0141(2) Uani 1 1 d .
C52A C 0.60364(8) 0.08681(7) 0.22041(3) 0.0186(3) Uani 1 1 d .
H52A H 0.5622 0.0882 0.2345 0.022 Uiso 1 1 calc R
C53A C 0.66414(9) 0.03229(8) 0.22262(3) 0.0241(3) Uani 1 1 d .
H53A H 0.6638 -0.0036 0.2382 0.029 Uiso 1 1 calc R
C54A C 0.72538(9) 0.03009(8) 0.20202(3) 0.0252(3) Uani 1 1 d .
H54A H 0.7672 -0.0066 0.2038 0.030 Uiso 1 1 calc R
C55A C 0.72512(8) 0.08159(8) 0.17887(3) 0.0226(3) Uani 1 1 d .
H55A H 0.7663 0.0794 0.1647 0.027 Uiso 1 1 calc R
C56A C 0.66441(7) 0.13646(8) 0.17643(3) 0.0173(2) Uani 1 1 d .
H56A H 0.6642 0.1714 0.1606 0.021 Uiso 1 1 calc R
C61A C 0.51204(7) 0.23697(7) 0.14197(3) 0.0142(2) Uani 1 1 d .
C62A C 0.52031(7) 0.16300(8) 0.13006(3) 0.0173(2) Uani 1 1 d .
H62A H 0.5248 0.1195 0.1424 0.021 Uiso 1 1 calc R
C63A C 0.52191(8) 0.15383(9) 0.09987(3) 0.0221(3) Uani 1 1 d .
H63A H 0.5263 0.1038 0.0918 0.026 Uiso 1 1 calc R
C64A C 0.51715(8) 0.21761(9) 0.08158(3) 0.0242(3) Uani 1 1 d .
H64A H 0.5203 0.2112 0.0611 0.029 Uiso 1 1 calc R
C65A C 0.50769(8) 0.29083(9) 0.09340(3) 0.0231(3) Uani 1 1 d .
H65A H 0.5038 0.3342 0.0809 0.028 Uiso 1 1 calc R
C66A C 0.50387(8) 0.30071(8) 0.12340(3) 0.0179(2) Uani 1 1 d .
H66A H 0.4957 0.3506 0.1313 0.021 Uiso 1 1 calc R
Cl1B Cl 0.689141(19) 0.24440(2) 0.468050(8) 0.02316(7) Uani 1 1 d .
Cl2B Cl 0.34934(2) 0.15145(2) 0.477617(8) 0.02606(8) Uani 1 1 d .
N1B N 0.49108(6) 0.29310(7) 0.50823(2) 0.0180(2) Uani 1 1 d .
N2B N 0.48641(6) 0.26133(6) 0.46123(2) 0.0155(2) Uani 1 1 d .
N3B N 0.51401(6) 0.13496(7) 0.43995(2) 0.0169(2) Uani 1 1 d .
N4B N 0.53468(6) 0.25101(7) 0.41286(2) 0.0160(2) Uani 1 1 d .
C1B C 0.51398(7) 0.24233(8) 0.48869(3) 0.0167(2) Uani 1 1 d .
C2B C 0.44723(7) 0.34860(8) 0.49338(3) 0.0169(2) Uani 1 1 d .
C3B C 0.44374(7) 0.33054(8) 0.46424(3) 0.0162(2) Uani 1 1 d .
C4B C 0.48295(7) 0.21338(8) 0.43469(3) 0.0157(2) Uani 1 1 d .
C5B C 0.57408(7) 0.12679(7) 0.42242(3) 0.0161(2) Uani 1 1 d .
C6B C 0.58912(7) 0.20160(8) 0.40634(3) 0.0158(2) Uani 1 1 d .
C11B C 0.56515(8) 0.17561(8) 0.49670(3) 0.0175(2) Uani 1 1 d .
C12B C 0.64626(8) 0.17149(8) 0.48908(3) 0.0185(3) Uani 1 1 d .
C13B C 0.69477(8) 0.11087(9) 0.49806(3) 0.0225(3) Uani 1 1 d .
H13B H 0.7493 0.1088 0.4923 0.027 Uiso 1 1 calc R
C14B C 0.66257(9) 0.05341(9) 0.51550(3) 0.0255(3) Uani 1 1 d .
H14B H 0.6953 0.0119 0.5217 0.031 Uiso 1 1 calc R
C15B C 0.58264(9) 0.05636(9) 0.52390(3) 0.0254(3) Uani 1 1 d .
H15B H 0.5608 0.0171 0.5359 0.030 Uiso 1 1 calc R
C16B C 0.53483(8) 0.11743(9) 0.51458(3) 0.0222(3) Uani 1 1 d .
H16B H 0.4805 0.1195 0.5205 0.027 Uiso 1 1 calc R
C21B C 0.41391(7) 0.41557(8) 0.50901(3) 0.0185(3) Uani 1 1 d .
C22B C 0.39263(8) 0.40766(9) 0.53838(3) 0.0234(3) Uani 1 1 d .
H22B H 0.3983 0.3592 0.5477 0.028 Uiso 1 1 calc R
C23B C 0.36315(9) 0.47054(10) 0.55399(3) 0.0283(3) Uani 1 1 d .
H23B H 0.3489 0.4646 0.5738 0.034 Uiso 1 1 calc R
C24B C 0.35462(9) 0.54176(9) 0.54059(4) 0.0291(3) Uani 1 1 d .
H24B H 0.3352 0.5845 0.5513 0.035 Uiso 1 1 calc R
C25B C 0.37470(9) 0.55012(9) 0.51134(4) 0.0272(3) Uani 1 1 d .
H25B H 0.3683 0.5985 0.5021 0.033 Uiso 1 1 calc R
C26B C 0.40420(8) 0.48761(8) 0.49566(3) 0.0220(3) Uani 1 1 d .
H26B H 0.4179 0.4938 0.4758 0.026 Uiso 1 1 calc R
C31B C 0.40493(8) 0.37269(8) 0.43997(3) 0.0178(2) Uani 1 1 d .
C32B C 0.32179(8) 0.38200(9) 0.44009(3) 0.0221(3) Uani 1 1 d .
H32B H 0.2907 0.3579 0.4548 0.026 Uiso 1 1 calc R
C33B C 0.28411(9) 0.42626(10) 0.41892(3) 0.0290(3) Uani 1 1 d .
H33B H 0.2278 0.4332 0.4195 0.035 Uiso 1 1 calc R
C34B C 0.32897(10) 0.46039(10) 0.39691(4) 0.0313(3) Uani 1 1 d .
H34B H 0.3033 0.4904 0.3824 0.038 Uiso 1 1 calc R
C35B C 0.41154(9) 0.45026(9) 0.39624(3) 0.0274(3) Uani 1 1 d .
H35B H 0.4420 0.4726 0.3810 0.033 Uiso 1 1 calc R
C36B C 0.44991(8) 0.40751(8) 0.41786(3) 0.0209(3) Uani 1 1 d .
H36B H 0.5064 0.4020 0.4176 0.025 Uiso 1 1 calc R
C41B C 0.39630(7) 0.20523(8) 0.42379(3) 0.0174(2) Uani 1 1 d .
C42B C 0.33439(8) 0.17677(9) 0.44142(3) 0.0209(3) Uani 1 1 d .
C43B C 0.25653(9) 0.16966(11) 0.43092(3) 0.0316(4) Uani 1 1 d .
H43B H 0.2156 0.1500 0.4431 0.038 Uiso 1 1 calc R
C44B C 0.23897(9) 0.19138(13) 0.40267(4) 0.0408(5) Uani 1 1 d .
H44B H 0.1859 0.1869 0.3955 0.049 Uiso 1 1 calc R
C45B C 0.29938(9) 0.21975(12) 0.38488(3) 0.0357(4) Uani 1 1 d .
H45B H 0.2876 0.2344 0.3655 0.043 Uiso 1 1 calc R
C46B C 0.37725(8) 0.22675(10) 0.39548(3) 0.0243(3) Uani 1 1 d .
H46B H 0.4179 0.2465 0.3832 0.029 Uiso 1 1 calc R
C51B C 0.61607(7) 0.05248(8) 0.41903(3) 0.0172(2) Uani 1 1 d .
C52B C 0.61684(8) 0.00005(8) 0.44220(3) 0.0199(3) Uani 1 1 d .
H52B H 0.5922 0.0132 0.4601 0.024 Uiso 1 1 calc R
C53B C 0.65365(9) -0.07130(9) 0.43895(3) 0.0246(3) Uani 1 1 d .
H53B H 0.6553 -0.1061 0.4548 0.030 Uiso 1 1 calc R
C54B C 0.68824(9) -0.09187(8) 0.41238(4) 0.0264(3) Uani 1 1 d .
H54B H 0.7125 -0.1409 0.4102 0.032 Uiso 1 1 calc R
C55B C 0.68710(9) -0.04063(9) 0.38930(3) 0.0255(3) Uani 1 1 d .
H55B H 0.7104 -0.0548 0.3713 0.031 Uiso 1 1 calc R
C56B C 0.65181(8) 0.03158(8) 0.39247(3) 0.0210(3) Uani 1 1 d .
H56B H 0.6519 0.0668 0.3767 0.025 Uiso 1 1 calc R
C61B C 0.65705(7) 0.22228(8) 0.38711(3) 0.0169(2) Uani 1 1 d .
C62B C 0.73520(7) 0.19798(8) 0.39376(3) 0.0185(3) Uani 1 1 d .
H62B H 0.7443 0.1646 0.4098 0.022 Uiso 1 1 calc R
C63B C 0.79922(8) 0.22296(8) 0.37679(3) 0.0209(3) Uani 1 1 d .
H63B H 0.8520 0.2072 0.3815 0.025 Uiso 1 1 calc R
C64B C 0.78602(8) 0.27099(8) 0.35298(3) 0.0238(3) Uani 1 1 d .
H64B H 0.8297 0.2871 0.3413 0.029 Uiso 1 1 calc R
C65B C 0.70862(9) 0.29531(9) 0.34637(3) 0.0254(3) Uani 1 1 d .
H65B H 0.6996 0.3280 0.3302 0.031 Uiso 1 1 calc R
C66B C 0.64441(8) 0.27160(9) 0.36358(3) 0.0222(3) Uani 1 1 d .
H66C H 0.5919 0.2891 0.3593 0.027 Uiso 1 1 calc R

loop_
_atom_site_aniso_label
_atom_site_aniso_U_11
_atom_site_aniso_U_22
_atom_site_aniso_U_33
_atom_site_aniso_U_23
_atom_site_aniso_U_13
_atom_site_aniso_U_12
Cl1A 0.01514(13) 0.02007(14) 0.02842(17) 0.00200(13) 0.00212(11) 0.00061(11)
Cl2A 0.02257(15) 0.02110(15) 0.02523(17) 0.00163(13) 0.00074(12) 0.00778(12)
N1A 0.0173(5) 0.0146(5) 0.0171(5) -0.0002(4) -0.0015(4) -0.0010(4)
N2A 0.0139(5) 0.0119(4) 0.0128(5) -0.0010(4) -0.0003(3) -0.0012(4)
N3A 0.0113(4) 0.0130(5) 0.0145(5) 0.0008(4) -0.0001(3) -0.0009(4)
N4A 0.0109(4) 0.0153(5) 0.0122(5) -0.0004(4) -0.0008(3) -0.0016(4)
C1A 0.0137(5) 0.0130(5) 0.0163(6) 0.0006(5) -0.0002(4) -0.0003(4)
C2A 0.0152(5) 0.0134(5) 0.0156(6) -0.0015(5) -0.0020(4) 0.0010(4)
C3A 0.0143(5) 0.0147(5) 0.0128(5) -0.0012(5) -0.0012(4) 0.0016(4)
C4A 0.0116(5) 0.0125(5) 0.0132(5) -0.0008(4) -0.0001(4) -0.0004(4)
C5A 0.0110(5) 0.0128(5) 0.0135(5) -0.0004(4) -0.0005(4) -0.0028(4)
C6A 0.0104(5) 0.0133(5) 0.0134(5) 0.0002(4) -0.0009(4) -0.0032(4)
C11A 0.0173(6) 0.0139(5) 0.0154(6) 0.0011(5) -0.0013(4) -0.0044(4)
C12A 0.0153(6) 0.0162(6) 0.0182(6) 0.0004(5) -0.0006(4) -0.0039(4)
C13A 0.0237(7) 0.0263(7) 0.0203(7) -0.0010(6) 0.0037(5) -0.0088(5)
C14A 0.0329(8) 0.0303(7) 0.0160(6) 0.0046(6) -0.0022(5) -0.0134(6)
C15A 0.0302(7) 0.0222(7) 0.0237(7) 0.0080(6) -0.0082(6) -0.0050(6)
C16A 0.0217(6) 0.0193(6) 0.0231(7) 0.0025(5) -0.0011(5) 0.0007(5)
C21A 0.0186(6) 0.0148(6) 0.0188(6) -0.0039(5) -0.0047(5) 0.0032(5)
C22A 0.0327(8) 0.0200(6) 0.0252(7) -0.0012(6) -0.0081(6) -0.0053(6)
C23A 0.0400(9) 0.0236(7) 0.0360(9) -0.0057(7) -0.0130(7) -0.0093(6)
C24A 0.0347(8) 0.0245(7) 0.0286(8) -0.0117(6) -0.0144(6) 0.0035(6)
C25A 0.0399(9) 0.0335(8) 0.0199(7) -0.0076(6) -0.0051(6) -0.0022(7)
C26A 0.0334(8) 0.0310(8) 0.0193(7) -0.0062(6) -0.0021(6) -0.0086(6)
C31A 0.0146(5) 0.0158(5) 0.0126(5) -0.0020(5) -0.0008(4) -0.0013(4)
C32A 0.0195(6) 0.0236(6) 0.0169(6) 0.0021(5) 0.0016(5) 0.0047(5)
C33A 0.0191(6) 0.0356(8) 0.0196(7) 0.0045(6) 0.0050(5) 0.0023(6)
C34A 0.0249(7) 0.0245(7) 0.0170(6) 0.0053(6) 0.0022(5) -0.0025(5)
C35A 0.0266(7) 0.0192(6) 0.0196(7) 0.0038(5) 0.0008(5) 0.0041(5)
C36A 0.0176(6) 0.0197(6) 0.0173(6) -0.0002(5) 0.0012(4) 0.0013(5)
C41A 0.0125(5) 0.0181(6) 0.0125(5) -0.0046(5) 0.0003(4) -0.0008(4)
C42A 0.0160(6) 0.0207(6) 0.0144(6) -0.0021(5) -0.0004(4) 0.0017(5)
C43A 0.0135(6) 0.0345(8) 0.0199(6) -0.0062(6) -0.0001(5) 0.0050(5)
C44A 0.0140(6) 0.0402(8) 0.0183(6) -0.0068(6) 0.0035(5) -0.0056(6)
C45A 0.0214(6) 0.0267(7) 0.0189(7) -0.0022(6) 0.0037(5) -0.0084(5)
C46A 0.0159(6) 0.0195(6) 0.0176(6) -0.0018(5) 0.0017(4) -0.0028(5)
C51A 0.0136(5) 0.0135(5) 0.0154(6) -0.0031(5) -0.0016(4) 0.0002(4)
C52A 0.0218(6) 0.0153(6) 0.0186(6) -0.0007(5) 0.0005(5) 0.0005(5)
C53A 0.0317(7) 0.0155(6) 0.0250(7) 0.0014(6) -0.0040(5) 0.0040(5)
C54A 0.0247(7) 0.0193(6) 0.0317(8) -0.0057(6) -0.0042(5) 0.0098(5)
C55A 0.0178(6) 0.0238(7) 0.0261(7) -0.0068(6) 0.0019(5) 0.0048(5)
C56A 0.0169(6) 0.0180(6) 0.0168(6) -0.0018(5) -0.0004(4) 0.0015(5)
C61A 0.0108(5) 0.0192(6) 0.0127(5) -0.0005(5) -0.0010(4) -0.0021(4)
C62A 0.0155(6) 0.0202(6) 0.0163(6) -0.0029(5) -0.0016(4) -0.0005(5)
C63A 0.0186(6) 0.0282(7) 0.0195(6) -0.0085(6) -0.0019(5) -0.0001(5)
C64A 0.0193(6) 0.0403(8) 0.0130(6) -0.0034(6) -0.0005(5) -0.0040(6)
C65A 0.0211(6) 0.0319(7) 0.0164(6) 0.0059(6) -0.0034(5) -0.0062(6)
C66A 0.0164(6) 0.0205(6) 0.0168(6) 0.0010(5) -0.0024(4) -0.0028(5)
Cl1B 0.01613(14) 0.02834(17) 0.02502(16) 0.00085(14) 0.00015(11) -0.00202(12)
Cl2B 0.02018(15) 0.03695(19) 0.02104(16) 0.00767(15) 0.00314(12) -0.00367(13)
N1B 0.0142(5) 0.0247(6) 0.0151(5) -0.0021(5) -0.0008(4) 0.0036(4)
N2B 0.0127(5) 0.0207(5) 0.0132(5) -0.0025(4) 0.0006(4) 0.0019(4)
N3B 0.0140(5) 0.0203(5) 0.0164(5) -0.0031(4) 0.0011(4) -0.0002(4)
N4B 0.0133(5) 0.0223(5) 0.0123(5) -0.0020(4) 0.0007(4) -0.0016(4)
C1B 0.0128(5) 0.0229(6) 0.0144(6) -0.0003(5) 0.0000(4) 0.0014(5)
C2B 0.0130(5) 0.0220(6) 0.0158(6) -0.0022(5) -0.0015(4) 0.0013(5)
C3B 0.0116(5) 0.0212(6) 0.0158(6) -0.0012(5) 0.0002(4) 0.0017(4)
C4B 0.0132(5) 0.0207(6) 0.0131(6) -0.0028(5) 0.0018(4) -0.0003(5)
C5B 0.0140(5) 0.0192(6) 0.0150(6) -0.0035(5) -0.0003(4) -0.0021(5)
C6B 0.0120(5) 0.0209(6) 0.0146(6) -0.0030(5) 0.0008(4) -0.0021(4)
C11B 0.0164(6) 0.0215(6) 0.0146(6) -0.0026(5) -0.0017(4) 0.0032(5)
C12B 0.0162(6) 0.0230(6) 0.0164(6) -0.0029(5) -0.0013(4) 0.0004(5)
C13B 0.0154(6) 0.0294(7) 0.0227(7) -0.0042(6) -0.0038(5) 0.0047(5)
C14B 0.0241(7) 0.0250(7) 0.0272(7) -0.0001(6) -0.0071(5) 0.0070(6)
C15B 0.0253(7) 0.0271(7) 0.0237(7) 0.0048(6) -0.0030(5) 0.0015(6)
C16B 0.0173(6) 0.0290(7) 0.0203(6) 0.0023(6) -0.0004(5) 0.0037(5)
C21B 0.0110(5) 0.0252(7) 0.0195(6) -0.0048(5) -0.0033(4) 0.0018(5)
C22B 0.0198(6) 0.0304(7) 0.0199(7) -0.0060(6) -0.0018(5) 0.0053(5)
C23B 0.0257(7) 0.0374(8) 0.0220(7) -0.0114(7) 0.0007(5) 0.0056(6)
C24B 0.0207(7) 0.0300(8) 0.0366(9) -0.0153(7) -0.0003(6) 0.0047(6)
C25B 0.0200(7) 0.0230(7) 0.0388(9) -0.0057(6) -0.0019(6) 0.0020(5)
C26B 0.0168(6) 0.0241(7) 0.0252(7) -0.0049(6) -0.0015(5) 0.0010(5)
C31B 0.0176(6) 0.0207(6) 0.0152(6) -0.0024(5) -0.0025(4) 0.0022(5)
C32B 0.0181(6) 0.0309(7) 0.0172(6) -0.0002(6) -0.0011(5) 0.0030(5)
C33B 0.0196(7) 0.0403(9) 0.0270(8) 0.0016(7) -0.0068(5) 0.0059(6)
C34B 0.0325(8) 0.0344(8) 0.0271(8) 0.0079(7) -0.0113(6) 0.0023(6)
C35B 0.0291(7) 0.0283(7) 0.0249(7) 0.0068(6) -0.0030(6) -0.0031(6)
C36B 0.0191(6) 0.0222(6) 0.0212(7) 0.0007(6) -0.0020(5) -0.0021(5)
C41B 0.0129(5) 0.0230(6) 0.0163(6) -0.0048(5) 0.0012(4) -0.0014(5)
C42B 0.0172(6) 0.0291(7) 0.0164(6) -0.0025(6) 0.0018(5) -0.0025(5)
C43B 0.0169(6) 0.0548(10) 0.0231(7) -0.0017(7) 0.0043(5) -0.0101(7)
C44B 0.0165(7) 0.0813(14) 0.0247(8) -0.0023(9) -0.0026(5) -0.0126(8)
C45B 0.0192(7) 0.0721(13) 0.0157(7) -0.0002(8) -0.0030(5) -0.0086(7)
C46B 0.0156(6) 0.0425(8) 0.0148(6) -0.0030(6) 0.0019(5) -0.0048(6)
C51B 0.0131(5) 0.0188(6) 0.0196(6) -0.0052(5) 0.0006(4) -0.0019(5)
C52B 0.0160(6) 0.0220(6) 0.0218(7) -0.0048(5) 0.0026(5) -0.0014(5)
C53B 0.0228(7) 0.0219(6) 0.0292(8) -0.0008(6) 0.0004(5) -0.0006(5)
C54B 0.0230(7) 0.0200(6) 0.0360(8) -0.0087(6) 0.0019(6) 0.0008(5)
C55B 0.0256(7) 0.0245(7) 0.0264(7) -0.0103(6) 0.0062(5) -0.0015(6)
C56B 0.0201(6) 0.0227(6) 0.0203(7) -0.0053(5) 0.0038(5) -0.0030(5)
C61B 0.0137(5) 0.0198(6) 0.0170(6) -0.0047(5) 0.0034(4) -0.0025(4)
C62B 0.0157(6) 0.0174(6) 0.0224(7) -0.0046(5) 0.0025(5) -0.0011(5)
C63B 0.0134(6) 0.0205(6) 0.0286(7) -0.0073(6) 0.0050(5) -0.0016(5)
C64B 0.0191(6) 0.0266(7) 0.0257(7) -0.0054(6) 0.0106(5) -0.0062(5)
C65B 0.0247(7) 0.0325(8) 0.0190(7) 0.0017(6) 0.0064(5) -0.0028(6)
C66B 0.0166(6) 0.0313(7) 0.0188(6) 0.0003(6) 0.0026(5) -0.0001(5)

loop_
_atom_type_symbol
_atom_type_description
_atom_type_scat_dispersion_real
_atom_type_scat_dispersion_imag
_atom_type_scat_source
C C 0.0033 0.0016 'International Tables Vol C Tables 4.2.6.8 and 6.1.1.4'
H H 0.0000 0.0000 'International Tables Vol C Tables 4.2.6.8 and 6.1.1.4'
N N 0.0061 0.0033 'International Tables Vol C Tables 4.2.6.8 and 6.1.1.4'
Cl Cl 0.1484 0.1585 'International Tables Vol C Tables 4.2.6.8 and 6.1.1.4'

loop_
_geom_angle_atom_site_label_1
_geom_angle_atom_site_label_2
_geom_angle_atom_site_label_3
_geom_angle
C1A N1A C2A 106.47(10)
C1A N2A C3A 106.53(10)
C1A N2A C4A 129.90(10)
C3A N2A C4A 123.47(10)
C5A N3A C4A 106.36(10)
C6A N4A C4A 106.08(10)
N1A C1A N2A 111.45(11)
N1A C1A C11A 120.25(11)
N2A C1A C11A 128.30(11)
C3A C2A N1A 109.75(11)
C3A C2A C21A 129.79(12)
N1A C2A C21A 120.26(11)
C2A C3A N2A 105.79(11)
C2A C3A C31A 130.24(11)
N2A C3A C31A 123.92(11)
N4A C4A N3A 108.25(9)
N4A C4A N2A 111.10(10)
N3A C4A N2A 106.62(9)
N4A C4A C41A 108.20(9)
N3A C4A C41A 111.00(10)
N2A C4A C41A 111.64(10)
N3A C5A C51A 119.73(11)
N3A C5A C6A 109.43(10)
C51A C5A C6A 130.63(11)
N4A C6A C61A 121.06(11)
N4A C6A C5A 109.67(10)
C61A C6A C5A 129.27(11)
C12A C11A C16A 117.28(12)
C12A C11A C1A 122.33(11)
C16A C11A C1A 119.78(12)
C13A C12A C11A 122.32(12)
C13A C12A Cl1A 118.42(11)
C11A C12A Cl1A 119.25(10)
C14A C13A C12A 119.22(13)
C13A C14A C15A 119.76(13)
C14A C15A C16A 120.32(14)
C15A C16A C11A 121.10(13)
C22A C21A C26A 118.15(13)
C22A C21A C2A 118.55(12)
C26A C21A C2A 123.27(12)
C21A C22A C23A 120.96(15)
C24A C23A C22A 120.29(15)
C25A C24A C23A 119.27(14)
C24A C25A C26A 120.74(15)
C25A C26A C21A 120.55(14)
C36A C31A C32A 119.16(12)
C36A C31A C3A 120.21(11)
C32A C31A C3A 120.59(11)
C33A C32A C31A 120.12(13)
C34A C33A C32A 120.54(13)
C33A C34A C35A 119.51(13)
C36A C35A C34A 120.08(13)
C35A C36A C31A 120.50(12)
C46A C41A C42A 117.90(11)
C46A C41A C4A 119.80(11)
C42A C41A C4A 122.30(11)
C43A C42A C41A 121.35(13)
C43A C42A Cl2A 116.57(10)
C41A C42A Cl2A 122.08(10)
C44A C43A C42A 119.46(13)
C45A C44A C43A 120.15(12)
C44A C45A C46A 119.95(13)
C45A C46A C41A 121.18(13)
C52A C51A C56A 119.53(12)
C52A C51A C5A 118.53(11)
C56A C51A C5A 121.48(11)
C53A C52A C51A 120.18(13)
C52A C53A C54A 120.21(13)
C55A C54A C53A 120.00(13)
C54A C55A C56A 120.17(13)
C55A C56A C51A 119.90(13)
C62A C61A C66A 119.59(12)
C62A C61A C6A 122.11(11)
C66A C61A C6A 118.25(11)
C63A C62A C61A 119.60(13)
C64A C63A C62A 120.53(13)
C65A C64A C63A 119.82(13)
C64A C65A C66A 120.32(13)
C65A C66A C61A 120.06(13)
C1B N1B C2B 106.41(11)
C1B N2B C3B 106.47(10)
C1B N2B C4B 129.18(11)
C3B N2B C4B 122.91(10)
C5B N3B C4B 105.74(11)
C6B N4B C4B 106.10(11)
N1B C1B N2B 111.49(11)
N1B C1B C11B 121.36(11)
N2B C1B C11B 127.13(11)
C3B C2B N1B 110.02(11)
C3B C2B C21B 129.57(12)
N1B C2B C21B 120.40(11)
C2B C3B N2B 105.61(11)
C2B C3B C31B 129.61(12)
N2B C3B C31B 124.78(11)
N4B C4B N3B 108.28(10)
N4B C4B N2B 106.79(10)
N3B C4B N2B 111.73(10)
N4B C4B C41B 111.74(10)
N3B C4B C41B 107.40(10)
N2B C4B C41B 110.93(10)
N3B C5B C51B 121.97(12)
N3B C5B C6B 109.76(11)
C51B C5B C6B 128.22(11)
N4B C6B C61B 121.26(12)
N4B C6B C5B 109.93(11)
C61B C6B C5B 128.69(11)
C16B C11B C12B 117.42(12)
C16B C11B C1B 120.06(11)
C12B C11B C1B 122.28(12)
C13B C12B C11B 121.85(13)
C13B C12B Cl1B 118.28(10)
C11B C12B Cl1B 119.86(10)
C14B C13B C12B 119.30(13)
C13B C14B C15B 120.39(13)
C14B C15B C16B 119.50(14)
C15B C16B C11B 121.51(13)
C26B C21B C22B 118.61(13)
C26B C21B C2B 122.24(12)
C22B C21B C2B 119.14(13)
C23B C22B C21B 120.50(15)
C24B C23B C22B 120.30(15)
C23B C24B C25B 119.74(14)
C26B C25B C24B 120.21(15)
C25B C26B C21B 120.63(14)
C32B C31B C36B 119.05(12)
C32B C31B C3B 119.24(12)
C36B C31B C3B 121.59(11)
C33B C32B C31B 120.72(14)
C32B C33B C34B 120.02(14)
C35B C34B C33B 119.77(14)
C34B C35B C36B 120.44(14)
C35B C36B C31B 119.97(13)
C46B C41B C42B 117.77(12)
C46B C41B C4B 119.68(11)
C42B C41B C4B 122.55(12)
C43B C42B C41B 121.29(13)
C43B C42B Cl2B 116.31(11)
C41B C42B Cl2B 122.37(10)
C44B C43B C42B 119.94(14)
C43B C44B C45B 119.67(14)
C44B C45B C46B 120.19(14)
C41B C46B C45B 121.14(13)
C52B C51B C56B 119.22(12)
C52B C51B C5B 119.46(12)
C56B C51B C5B 121.24(12)
C53B C52B C51B 120.05(13)
C52B C53B C54B 120.29(14)
C55B C54B C53B 119.97(14)
C54B C55B C56B 120.26(13)
C55B C56B C51B 120.18(14)
C66B C61B C62B 119.55(12)
C66B C61B C6B 119.65(12)
C62B C61B C6B 120.58(12)
C63B C62B C61B 119.86(13)
C62B C63B C64B 120.30(13)
C63B C64B C65B 119.96(12)
C64B C65B C66B 120.02(14)
C65B C66B C61B 120.28(13)

loop_
_geom_bond_atom_site_label_1
_geom_bond_atom_site_label_2
_geom_bond_distance
Cl1A C12A 1.7436(13)
Cl2A C42A 1.7490(14)
N1A C1A 1.3192(16)
N1A C2A 1.3914(17)
N2A C1A 1.3828(16)
N2A C3A 1.4026(16)
N2A C4A 1.4844(15)
N3A C5A 1.2905(16)
N3A C4A 1.4727(15)
N4A C6A 1.2923(16)
N4A C4A 1.4715(16)
C1A C11A 1.4941(18)
C2A C3A 1.3806(17)
C2A C21A 1.4814(17)
C3A C31A 1.4872(17)
C4A C41A 1.5392(16)
C5A C51A 1.4833(17)
C5A C6A 1.5203(17)
C6A C61A 1.4768(17)
C11A C12A 1.3972(18)
C11A C16A 1.4019(18)
C12A C13A 1.3938(19)
C13A C14A 1.391(2)
C14A C15A 1.392(2)
C15A C16A 1.393(2)
C21A C22A 1.3966(19)
C21A C26A 1.403(2)
C22A C23A 1.399(2)
C23A C24A 1.390(2)
C24A C25A 1.384(2)
C25A C26A 1.398(2)
C31A C36A 1.3950(18)
C31A C32A 1.4000(18)
C32A C33A 1.391(2)
C33A C34A 1.390(2)
C34A C35A 1.395(2)
C35A C36A 1.3927(19)
C41A C46A 1.3976(18)
C41A C42A 1.4034(18)
C42A C43A 1.3982(18)
C43A C44A 1.393(2)
C44A C45A 1.388(2)
C45A C46A 1.3968(18)
C51A C52A 1.4015(18)
C51A C56A 1.4045(17)
C52A C53A 1.3906(19)
C53A C54A 1.397(2)
C54A C55A 1.392(2)
C55A C56A 1.3980(18)
C61A C62A 1.4050(18)
C61A C66A 1.4063(18)
C62A C63A 1.3988(19)
C63A C64A 1.395(2)
C64A C65A 1.393(2)
C65A C66A 1.3934(19)
Cl1B C12B 1.7490(14)
Cl2B C42B 1.7414(14)
N1B C1B 1.3174(17)
N1B C2B 1.3917(17)
N2B C1B 1.3853(16)
N2B C3B 1.4060(16)
N2B C4B 1.4804(16)
N3B C5B 1.2969(16)
N3B C4B 1.4793(17)
N4B C6B 1.2876(17)
N4B C4B 1.4787(16)
C1B C11B 1.4882(18)
C2B C3B 1.3789(18)
C2B C21B 1.4779(18)
C3B C31B 1.4854(18)
C4B C41B 1.5405(17)
C5B C51B 1.4790(18)
C5B C6B 1.5177(18)
C6B C61B 1.4848(17)
C11B C16B 1.399(2)
C11B C12B 1.4036(18)
C12B C13B 1.3931(19)
C13B C14B 1.390(2)
C14B C15B 1.393(2)
C15B C16B 1.397(2)
C21B C26B 1.404(2)
C21B C22B 1.405(2)
C22B C23B 1.398(2)
C23B C24B 1.391(2)
C24B C25B 1.395(2)
C25B C26B 1.395(2)
C31B C32B 1.4005(18)
C31B C36B 1.4033(19)
C32B C33B 1.393(2)
C33B C34B 1.394(2)
C34B C35B 1.393(2)
C35B C36B 1.398(2)
C41B C46B 1.3928(19)
C41B C42B 1.4056(18)
C42B C43B 1.3951(19)
C43B C44B 1.386(2)
C44B C45B 1.391(2)
C45B C46B 1.397(2)
C51B C52B 1.403(2)
C51B C56B 1.4085(18)
C52B C53B 1.393(2)
C53B C54B 1.399(2)
C54B C55B 1.386(2)
C55B C56B 1.395(2)
C61B C66B 1.397(2)
C61B C62B 1.4078(18)
C62B C63B 1.3950(18)
C63B C64B 1.395(2)
C64B C65B 1.396(2)
C65B C66B 1.3971(19)

loop_
_geom_torsion_atom_site_label_1
_geom_torsion_atom_site_label_2
_geom_torsion_atom_site_label_3
_geom_torsion_atom_site_label_4
_geom_torsion
C2A N1A C1A N2A 0.66(14)
C2A N1A C1A C11A -178.14(11)
C3A N2A C1A N1A -0.67(14)
C4A N2A C1A N1A -177.07(11)
C3A N2A C1A C11A 178.01(12)
C4A N2A C1A C11A 1.6(2)
C1A N1A C2A C3A -0.40(14)
C1A N1A C2A C21A 174.99(11)
N1A C2A C3A N2A -0.01(13)
C21A C2A C3A N2A -174.82(12)
N1A C2A C3A C31A 177.80(12)
C21A C2A C3A C31A 3.0(2)
C1A N2A C3A C2A 0.39(13)
C4A N2A C3A C2A 177.07(10)
C1A N2A C3A C31A -177.59(11)
C4A N2A C3A C31A -0.91(18)
C6A N4A C4A N3A 4.21(12)
C6A N4A C4A N2A 120.96(10)
C6A N4A C4A C41A -116.16(10)
C5A N3A C4A N4A -1.99(12)
C5A N3A C4A N2A -121.59(10)
C5A N3A C4A C41A 116.62(11)
C1A N2A C4A N4A -7.74(16)
C3A N2A C4A N4A 176.41(10)
C1A N2A C4A N3A 110.01(13)
C3A N2A C4A N3A -65.85(13)
C1A N2A C4A C41A -128.61(13)
C3A N2A C4A C41A 55.53(14)
C4A N3A C5A C51A 174.56(10)
C4A N3A C5A C6A -0.70(12)
C4A N4A C6A C61A 175.88(10)
C4A N4A C6A C5A -4.56(12)
N3A C5A C6A N4A 3.57(14)
C51A C5A C6A N4A -170.99(12)
N3A C5A C6A C61A -176.91(11)
C51A C5A C6A C61A 8.5(2)
N1A C1A C11A C12A 96.55(15)
N2A C1A C11A C12A -82.02(17)
N1A C1A C11A C16A -74.21(16)
N2A C1A C11A C16A 107.21(15)
C16A C11A C12A C13A -0.12(19)
C1A C11A C12A C13A -171.11(12)
C16A C11A C12A Cl1A 178.83(10)
C1A C11A C12A Cl1A 7.85(17)
C11A C12A C13A C14A 0.7(2)
Cl1A C12A C13A C14A -178.28(11)
C12A C13A C14A C15A -0.7(2)
C13A C14A C15A C16A 0.2(2)
C14A C15A C16A C11A 0.4(2)
C12A C11A C16A C15A -0.43(19)
C1A C11A C16A C15A 170.79(12)
C3A C2A C21A C22A 166.05(13)
N1A C2A C21A C22A -8.30(18)
C3A C2A C21A C26A -12.2(2)
N1A C2A C21A C26A 173.49(13)
C26A C21A C22A C23A 0.0(2)
C2A C21A C22A C23A -178.32(14)
C21A C22A C23A C24A 1.3(2)
C22A C23A C24A C25A -1.1(2)
C23A C24A C25A C26A -0.3(3)
C24A C25A C26A C21A 1.7(3)
C22A C21A C26A C25A -1.5(2)
C2A C21A C26A C25A 176.75(14)
C2A C3A C31A C36A -93.23(17)
N2A C3A C31A C36A 84.23(16)
C2A C3A C31A C32A 84.71(17)
N2A C3A C31A C32A -97.83(15)
C36A C31A C32A C33A -2.6(2)
C3A C31A C32A C33A 179.48(13)
C31A C32A C33A C34A 0.0(2)
C32A C33A C34A C35A 2.5(2)
C33A C34A C35A C36A -2.5(2)
C34A C35A C36A C31A -0.1(2)
C32A C31A C36A C35A 2.6(2)
C3A C31A C36A C35A -179.44(12)
N4A C4A C41A C46A 119.31(12)
N3A C4A C41A C46A 0.67(16)
N2A C4A C41A C46A -118.14(12)
N4A C4A C41A C42A -60.90(15)
N3A C4A C41A C42A -179.54(11)
N2A C4A C41A C42A 61.65(15)
C46A C41A C42A C43A 1.74(19)
C4A C41A C42A C43A -178.06(12)
C46A C41A C42A Cl2A -178.68(10)
C4A C41A C42A Cl2A 1.53(17)
C41A C42A C43A C44A -1.5(2)
Cl2A C42A C43A C44A 178.90(10)
C42A C43A C44A C45A 0.2(2)
C43A C44A C45A C46A 0.8(2)
C44A C45A C46A C41A -0.5(2)
C42A C41A C46A C45A -0.74(19)
C4A C41A C46A C45A 179.06(12)
N3A C5A C51A C52A 32.65(17)
C6A C5A C51A C52A -153.26(12)
N3A C5A C51A C56A -139.50(12)
C6A C5A C51A C56A 34.60(19)
C56A C51A C52A C53A 1.21(19)
C5A C51A C52A C53A -171.10(12)
C51A C52A C53A C54A 0.1(2)
C52A C53A C54A C55A -1.3(2)
C53A C54A C55A C56A 1.1(2)
C54A C55A C56A C51A 0.2(2)
C52A C51A C56A C55A -1.37(19)
C5A C51A C56A C55A 170.70(12)
N4A C6A C61A C62A -150.80(12)
C5A C6A C61A C62A 29.74(18)
N4A C6A C61A C66A 26.45(17)
C5A C6A C61A C66A -153.02(12)
C66A C61A C62A C63A 1.26(18)
C6A C61A C62A C63A 178.47(11)
C61A C62A C63A C64A 1.43(19)
C62A C63A C64A C65A -2.4(2)
C63A C64A C65A C66A 0.7(2)
C64A C65A C66A C61A 1.97(19)
C62A C61A C66A C65A -2.95(18)
C6A C61A C66A C65A 179.73(11)
C2B N1B C1B N2B -0.59(15)
C2B N1B C1B C11B 177.76(12)
C3B N2B C1B N1B 0.87(14)
C4B N2B C1B N1B -165.48(12)
C3B N2B C1B C11B -177.36(12)
C4B N2B C1B C11B 16.3(2)
C1B N1B C2B C3B 0.07(15)
C1B N1B C2B C21B -178.63(12)
N1B C2B C3B N2B 0.45(14)
C21B C2B C3B N2B 179.00(13)
N1B C2B C3B C31B -179.10(13)
C21B C2B C3B C31B -0.5(2)
C1B N2B C3B C2B -0.77(13)
C4B N2B C3B C2B 166.64(11)
C1B N2B C3B C31B 178.80(12)
C4B N2B C3B C31B -13.78(19)
C6B N4B C4B N3B -0.42(13)
C6B N4B C4B N2B 120.03(11)
C6B N4B C4B C41B -118.50(12)
C5B N3B C4B N4B -2.49(13)
C5B N3B C4B N2B -119.82(11)
C5B N3B C4B C41B 118.32(11)
C1B N2B C4B N4B -117.96(13)
C3B N2B C4B N4B 77.67(13)
C1B N2B C4B N3B 0.26(17)
C3B N2B C4B N3B -164.11(11)
C1B N2B C4B C41B 120.07(13)
C3B N2B C4B C41B -44.30(16)
C4B N3B C5B C51B -173.51(11)
C4B N3B C5B C6B 4.08(13)
C4B N4B C6B C61B -173.71(11)
C4B N4B C6B C5B 2.81(13)
N3B C5B C6B N4B -4.71(15)
C51B C5B C6B N4B 172.70(12)
N3B C5B C6B C61B 171.47(12)
C51B C5B C6B C61B -11.1(2)
N1B C1B C11B C16B 67.46(18)
N2B C1B C11B C16B -114.47(15)
N1B C1B C11B C12B -106.77(15)
N2B C1B C11B C12B 71.30(19)
C16B C11B C12B C13B 2.0(2)
C1B C11B C12B C13B 176.33(13)
C16B C11B C12B Cl1B -177.33(10)
C1B C11B C12B Cl1B -2.95(18)
C11B C12B C13B C14B -1.1(2)
Cl1B C12B C13B C14B 178.15(11)
C12B C13B C14B C15B 0.0(2)
C13B C14B C15B C16B 0.2(2)
C14B C15B C16B C11B 0.6(2)
C12B C11B C16B C15B -1.7(2)
C1B C11B C16B C15B -176.19(13)
C3B C2B C21B C26B -29.6(2)
N1B C2B C21B C26B 148.83(13)
C3B C2B C21B C22B 151.73(14)
N1B C2B C21B C22B -29.85(18)
C26B C21B C22B C23B -0.6(2)
C2B C21B C22B C23B 178.12(13)
C21B C22B C23B C24B 0.0(2)
C22B C23B C24B C25B 0.8(2)
C23B C24B C25B C26B -0.8(2)
C24B C25B C26B C21B 0.1(2)
C22B C21B C26B C25B 0.6(2)
C2B C21B C26B C25B -178.13(12)
C2B C3B C31B C32B -63.6(2)
N2B C3B C31B C32B 116.97(15)
C2B C3B C31B C36B 112.46(16)
N2B C3B C31B C36B -67.01(18)
C36B C31B C32B C33B -1.2(2)
C3B C31B C32B C33B 174.96(14)
C31B C32B C33B C34B 1.5(2)
C32B C33B C34B C35B -0.2(3)
C33B C34B C35B C36B -1.4(3)
C34B C35B C36B C31B 1.8(2)
C32B C31B C36B C35B -0.5(2)
C3B C31B C36B C35B -176.51(13)
N4B C4B C41B C46B 4.91(17)
N3B C4B C41B C46B -113.70(14)
N2B C4B C41B C46B 123.95(14)
N4B C4B C41B C42B -174.93(12)
N3B C4B C41B C42B 66.46(15)
N2B C4B C41B C42B -55.90(17)
C46B C41B C42B C43B 0.5(2)
C4B C41B C42B C43B -179.67(14)
C46B C41B C42B Cl2B -177.41(11)
C4B C41B C42B Cl2B 2.4(2)
C41B C42B C43B C44B -0.5(3)
Cl2B C42B C43B C44B 177.56(15)
C42B C43B C44B C45B 0.4(3)
C43B C44B C45B C46B -0.4(3)
C42B C41B C46B C45B -0.5(2)
C4B C41B C46B C45B 179.68(15)
C44B C45B C46B C41B 0.4(3)
N3B C5B C51B C52B -27.51(18)
C6B C5B C51B C52B 155.37(13)
N3B C5B C51B C56B 149.17(13)
C6B C5B C51B C56B -27.96(19)
C56B C51B C52B C53B 0.91(19)
C5B C51B C52B C53B 177.65(12)
C51B C52B C53B C54B -1.6(2)
C52B C53B C54B C55B 1.1(2)
C53B C54B C55B C56B 0.2(2)
C54B C55B C56B C51B -0.9(2)
C52B C51B C56B C55B 0.36(19)
C5B C51B C56B C55B -176.33(12)
N4B C6B C61B C66B -37.09(19)
C5B C6B C61B C66B 147.11(13)
N4B C6B C61B C62B 137.50(13)
C5B C6B C61B C62B -38.30(19)
C66B C61B C62B C63B -0.3(2)
C6B C61B C62B C63B -174.88(12)
C61B C62B C63B C64B -1.0(2)
C62B C63B C64B C65B 1.1(2)
C63B C64B C65B C66B 0.0(2)
C64B C65B C66B C61B -1.3(2)
C62B C61B C66B C65B 1.4(2)
C6B C61B C66B C65B 176.06(13)
